data_4086078
loop_
_publ_author_name
'Zhai, Junjie'
'Hopkins, Michael D.'
'Hillhouse, Gregory L.'

_publ_section_title
;
 Synthesis and Structure of a CuI3S Cluster Unsupported by Other Bridging
 Ligands
;
_journal_issue 19
_journal_name_full Organometallics
_journal_page_first 4637
_journal_paper_doi 10.1021/acs.organomet.5b00421
_journal_volume 34
_journal_year 2015
_chemical_absolute_configuration ad
_chemical_formula_moiety 'C81 H108 Cu3 N6 S, B F4'
_chemical_formula_sum 'C81 H108 B Cu3 F4 N6 S'
_chemical_formula_weight 1475.26
_space_group_crystal_system trigonal
_space_group_IT_number 161
_space_group_name_Hall 'R 3 -2"c'
_space_group_name_H-M_alt 'R 3 c :H'
_symmetry_space_group_name_Hall 'R 3 -2"c'
_symmetry_space_group_name_H-M 'R 3 c :H'
_atom_sites_solution_hydrogens geom
_atom_sites_solution_primary
;
dual-space method as implemented in SHELXT 2014/5 (Sheldrick, 2014)
;
_atom_sites_solution_secondary difmap
_audit_creation_method SHELXL-2014/7
_cell_angle_alpha 90
_cell_angle_beta 90
_cell_angle_gamma 120
_cell_formula_units_Z 6
_cell_length_a 15.6428(9)
_cell_length_b 15.6428(9)
_cell_length_c 65.761(4)
_cell_measurement_reflns_used 9885
_cell_measurement_temperature 100(2)
_cell_measurement_theta_max 26.24
_cell_measurement_theta_min 2.60
_cell_volume 13935.7(14)
_computing_cell_refinement 'SAINT V.8.27 (Bruker AXS Inc., 2012)'
_computing_data_collection 'APEX2 v.2014.9-0 (Bruker AXS Inc., 2014)'
_computing_data_reduction 'SAINT V.8.27 (Bruker AXS Inc., 2012)'
_computing_molecular_graphics
;
Ortep-3 for Windows: L. J. Farrugia, J. Appl. Cryst (1997), 30, 565

Mercury: visualization and analysis of crystal structures
C. F. Macrae, P. R. Edgington, P. McCabe, E. Pidcock, G. P. Shields, 
R. Taylor, M. Towler and J. van de Streek, J. Appl. Cryst., 39, 453-457, 2006 
;
_computing_publication_material 'APEX2 v.2014.9-0 (Bruker AXS Inc., 2014)'
_computing_structure_refinement 'SHELXL-2014/7 (Sheldrick, 2014)'
_computing_structure_solution 'SHELXT 2014/5 (Sheldrick, 2014)'
_diffrn_ambient_temperature 100(2)
_diffrn_detector_area_resol_mean 10.4167
_diffrn_measured_fraction_theta_full 0.999
_diffrn_measured_fraction_theta_max 0.978
_diffrn_measurement_device_type 'Bruker D8 Venture PHOTON 100 CMOS'
_diffrn_measurement_method 'omega and phi scans'
_diffrn_radiation_monochromator mirrors
_diffrn_radiation_source 'INCOATEC ImuS micro-focus source'
_diffrn_radiation_type MoK\a
_diffrn_radiation_wavelength 0.71073
_diffrn_reflns_av_R_equivalents 0.0452
_diffrn_reflns_av_unetI/netI 0.0456
_diffrn_reflns_Laue_measured_fraction_full 0.999
_diffrn_reflns_Laue_measured_fraction_max 0.978
_diffrn_reflns_limit_h_max 20
_diffrn_reflns_limit_h_min -20
_diffrn_reflns_limit_k_max 14
_diffrn_reflns_limit_k_min -20
_diffrn_reflns_limit_l_max 85
_diffrn_reflns_limit_l_min -86
_diffrn_reflns_number 42586
_diffrn_reflns_point_group_measured_fraction_full 0.998
_diffrn_reflns_point_group_measured_fraction_max 0.961
_diffrn_reflns_theta_full 25.242
_diffrn_reflns_theta_max 27.867
_diffrn_reflns_theta_min 2.604
_exptl_absorpt_coefficient_mu 0.749
_exptl_absorpt_correction_T_max 0.7456
_exptl_absorpt_correction_T_min 0.6324
_exptl_absorpt_correction_type multi-scan
_exptl_absorpt_process_details
;
SADABS (version 2012/4) as implemented in APEX2, version 2014.9-0, Bruker AXS
;
_exptl_crystal_colour colorless
_exptl_crystal_density_diffrn 1.055
_exptl_crystal_description 'triangular block'
_exptl_crystal_F_000 4680
_exptl_crystal_size_max 0.360
_exptl_crystal_size_mid 0.160
_exptl_crystal_size_min 0.140
_refine_diff_density_max 0.460
_refine_diff_density_min -0.245
_refine_diff_density_rms 0.051
_refine_ls_abs_structure_details
;
 Flack x determined using 2717 quotients [(I+)-(I-)]/[(I+)+(I-)]
 (Parsons, Flack and Wagner, Acta Cryst. B69 (2013) 249-259).
;
_refine_ls_abs_structure_Flack 0.006(4)
_refine_ls_extinction_method none
_refine_ls_goodness_of_fit_ref 1.051
_refine_ls_hydrogen_treatment constr
_refine_ls_matrix_type full
_refine_ls_number_parameters 297
_refine_ls_number_reflns 7122
_refine_ls_number_restraints 1
_refine_ls_restrained_S_all 1.051
_refine_ls_R_factor_all 0.0444
_refine_ls_R_factor_gt 0.0317
_refine_ls_shift/su_max 0.002
_refine_ls_shift/su_mean 0.000
_refine_ls_structure_factor_coef Fsqd
_refine_ls_weighting_details 'w=1/[\s^2^(Fo^2^)+(0.0358P)^2^] where P=(Fo^2^+2Fc^2^)/3'
_refine_ls_weighting_scheme calc
_refine_ls_wR_factor_gt 0.0650
_refine_ls_wR_factor_ref 0.0682
_reflns_Friedel_coverage 0.963
_reflns_Friedel_fraction_full 0.997
_reflns_Friedel_fraction_max 0.944
_reflns_number_gt 6169
_reflns_number_total 7122
_reflns_threshold_expression 'I > 2\s(I)'
_cod_data_source_file om5b00421_si_002.cif
_cod_data_source_block 1[BF4]
_cod_depositor_comments 'Adding full bibliography for 4086078--4086080.cif.'
_cod_original_cell_volume 13935.6(18)
_cod_database_code 4086078
_shelx_shelxl_version_number 2014/7
_shelx_space_group_comment
;
The symmetry employed for this shelxl refinement is uniquely defined
by the following loop, which should always be used as a source of
symmetry information in preference to the above space-group names.
They are only intended as comments.
;
_shelx_estimated_absorpt_t_min 0.774
_shelx_estimated_absorpt_t_max 0.902

loop_
_space_group_symop_operation_xyz
'x, y, z'
'-y, x-y, z'
'-x+y, -x, z'
'-y, -x, z+1/2'
'-x+y, y, z+1/2'
'x, x-y, z+1/2'
'x+2/3, y+1/3, z+1/3'
'-y+2/3, x-y+1/3, z+1/3'
'-x+y+2/3, -x+1/3, z+1/3'
'-y+2/3, -x+1/3, z+5/6'
'-x+y+2/3, y+1/3, z+5/6'
'x+2/3, x-y+1/3, z+5/6'
'x+1/3, y+2/3, z+2/3'
'-y+1/3, x-y+2/3, z+2/3'
'-x+y+1/3, -x+2/3, z+2/3'
'-y+1/3, -x+2/3, z+7/6'
'-x+y+1/3, y+2/3, z+7/6'
'x+1/3, x-y+2/3, z+7/6'

loop_
_atom_site_label
_atom_site_type_symbol
_atom_site_fract_x
_atom_site_fract_y
_atom_site_fract_z
_atom_site_U_iso_or_equiv
_atom_site_adp_type
_atom_site_occupancy
_atom_site_site_symmetry_order
_atom_site_calc_flag
_atom_site_refinement_flags_posn
_atom_site_refinement_flags_adp
_atom_site_refinement_flags_occupancy
Cu1 Cu 0.88269(2) 0.85794(2) 0.49869(2) 0.01930(9) Uani 1 1 d . . .
S1 S 1.0000 1.0000 0.50744(2) 0.0280(3) Uani 1 3 d S T P
N1 N 0.73725(16) 0.67023(16) 0.47830(3) 0.0191(5) Uani 1 1 d . . .
N2 N 0.76799(16) 0.65199(17) 0.50903(3) 0.0217(5) Uani 1 1 d . . .
C1 C 0.78781(19) 0.7223(2) 0.49479(4) 0.0188(5) Uani 1 1 d . . .
C2 C 0.6877(2) 0.5690(2) 0.48210(4) 0.0233(6) Uani 1 1 d . . .
H2 H 0.6480 0.5178 0.4728 0.028 Uiso 1 1 calc R U .
C3 C 0.7071(2) 0.5583(2) 0.50136(4) 0.0262(6) Uani 1 1 d . . .
H3 H 0.6836 0.4977 0.5085 0.031 Uiso 1 1 calc R U .
C4 C 0.8159(2) 0.6712(2) 0.52846(4) 0.0239(6) Uani 1 1 d . . .
C5 C 0.7717(2) 0.6882(2) 0.54532(5) 0.0326(7) Uani 1 1 d . . .
C6 C 0.8211(3) 0.7063(3) 0.56382(4) 0.0393(8) Uani 1 1 d . . .
H6 H 0.7933 0.7179 0.5756 0.047 Uiso 1 1 calc R U .
C7 C 0.9100(3) 0.7077(3) 0.56538(5) 0.0395(8) Uani 1 1 d . . .
H7 H 0.9433 0.7217 0.5781 0.047 Uiso 1 1 calc R U .
C8 C 0.9504(2) 0.6888(2) 0.54852(5) 0.0324(7) Uani 1 1 d . . .
H8 H 1.0106 0.6883 0.5498 0.039 Uiso 1 1 calc R U .
C9 C 0.9048(2) 0.6706(2) 0.52962(4) 0.0257(6) Uani 1 1 d . . .
C10 C 0.9498(2) 0.6481(2) 0.51130(4) 0.0284(7) Uani 1 1 d . . .
H10 H 0.9039 0.6342 0.4996 0.034 Uiso 1 1 calc R U .
C11 C 0.9578(3) 0.5568(3) 0.51454(6) 0.0537(10) Uani 1 1 d . . .
H11A H 0.9790 0.5400 0.5019 0.081 Uiso 1 1 calc R U .
H11B H 0.8933 0.5018 0.5186 0.081 Uiso 1 1 calc R U .
H11C H 1.0061 0.5693 0.5253 0.081 Uiso 1 1 calc R U .
C12 C 1.0480(3) 0.7366(3) 0.50547(5) 0.0438(9) Uani 1 1 d . . .
H12A H 1.0963 0.7500 0.5163 0.066 Uiso 1 1 calc R U .
H12B H 1.0398 0.7943 0.5037 0.066 Uiso 1 1 calc R U .
H12C H 1.0713 0.7228 0.4927 0.066 Uiso 1 1 calc R U .
C13 C 0.6769(3) 0.6900(3) 0.54370(5) 0.0429(9) Uani 1 1 d . . .
H13 H 0.6549 0.6770 0.5292 0.052 Uiso 1 1 calc R U .
C14 C 0.6915(3) 0.7908(3) 0.54947(6) 0.0558(11) Uani 1 1 d . . .
H14A H 0.7068 0.8025 0.5640 0.084 Uiso 1 1 calc R U .
H14B H 0.6310 0.7925 0.5466 0.084 Uiso 1 1 calc R U .
H14C H 0.7462 0.8421 0.5416 0.084 Uiso 1 1 calc R U .
C15 C 0.5958(3) 0.6086(3) 0.55678(6) 0.0499(10) Uani 1 1 d . . .
H15A H 0.5825 0.5439 0.5519 0.075 Uiso 1 1 calc R U .
H15B H 0.5354 0.6127 0.5558 0.075 Uiso 1 1 calc R U .
H15C H 0.6176 0.6171 0.5710 0.075 Uiso 1 1 calc R U .
C16 C 0.7396(2) 0.7099(2) 0.45844(4) 0.0215(6) Uani 1 1 d . . .
C17 C 0.6538(2) 0.7054(2) 0.45101(4) 0.0263(6) Uani 1 1 d . . .
C18 C 0.6569(3) 0.7411(2) 0.43127(5) 0.0363(8) Uani 1 1 d . . .
H18 H 0.6004 0.7403 0.4258 0.044 Uiso 1 1 calc R U .
C19 C 0.7426(3) 0.7775(2) 0.41979(4) 0.0388(9) Uani 1 1 d . . .
H19 H 0.7443 0.8016 0.4064 0.047 Uiso 1 1 calc R U .
C20 C 0.8243(3) 0.7791(2) 0.42747(5) 0.0347(8) Uani 1 1 d . . .
H20 H 0.8818 0.8038 0.4192 0.042 Uiso 1 1 calc R U .
C21 C 0.8261(2) 0.7457(2) 0.44700(4) 0.0249(6) Uani 1 1 d . . .
C22 C 0.9173(2) 0.7456(2) 0.45484(5) 0.0311(7) Uani 1 1 d . . .
H22 H 0.9144 0.7458 0.4700 0.037 Uiso 1 1 calc R U .
C23 C 0.9149(3) 0.6510(3) 0.44852(6) 0.0546(10) Uani 1 1 d . . .
H23A H 0.8594 0.5946 0.4552 0.082 Uiso 1 1 calc R U .
H23B H 0.9768 0.6542 0.4525 0.082 Uiso 1 1 calc R U .
H23C H 0.9070 0.6431 0.4337 0.082 Uiso 1 1 calc R U .
C24 C 1.0104(3) 0.8356(3) 0.44863(8) 0.0640(12) Uani 1 1 d . . .
H24A H 1.0181 0.8355 0.4338 0.096 Uiso 1 1 calc R U .
H24B H 1.0666 0.8359 0.4553 0.096 Uiso 1 1 calc R U .
H24C H 1.0078 0.8946 0.4527 0.096 Uiso 1 1 calc R U .
C25 C 0.5589(2) 0.6625(2) 0.46335(5) 0.0346(8) Uani 1 1 d . . .
H25 H 0.5748 0.6548 0.4777 0.042 Uiso 1 1 calc R U .
C26 C 0.5146(3) 0.7300(3) 0.46337(7) 0.0526(10) Uani 1 1 d . . .
H26A H 0.5658 0.7973 0.4670 0.079 Uiso 1 1 calc R U .
H26B H 0.4610 0.7061 0.4734 0.079 Uiso 1 1 calc R U .
H26C H 0.4886 0.7302 0.4498 0.079 Uiso 1 1 calc R U .
C27 C 0.4834(2) 0.5598(3) 0.45525(7) 0.0496(10) Uani 1 1 d . . .
H27A H 0.4255 0.5300 0.4642 0.074 Uiso 1 1 calc R U .
H27B H 0.5134 0.5178 0.4549 0.074 Uiso 1 1 calc R U .
H27C H 0.4632 0.5661 0.4415 0.074 Uiso 1 1 calc R U .
B1 B 0.6667 0.3333 0.48418(11) 0.0377(16) Uani 1 3 d S T P
F1 F 0.59206(14) 0.34971(13) 0.47695(3) 0.0431(5) Uani 1 1 d . . .
F2 F 0.6667 0.3333 0.50499(5) 0.0476(8) Uani 1 3 d S T P

loop_
_atom_site_aniso_label
_atom_site_aniso_U_11
_atom_site_aniso_U_22
_atom_site_aniso_U_33
_atom_site_aniso_U_23
_atom_site_aniso_U_13
_atom_site_aniso_U_12
Cu1 0.01886(17) 0.01757(18) 0.02127(14) 0.00127(14) 0.00178(14) 0.00896(15)
S1 0.0195(4) 0.0195(4) 0.0450(7) 0.000 0.000 0.00973(19)
N1 0.0161(11) 0.0186(12) 0.0223(11) 0.0021(9) 0.0021(9) 0.0086(10)
N2 0.0198(12) 0.0188(12) 0.0230(11) 0.0034(10) 0.0035(10) 0.0069(10)
C1 0.0183(13) 0.0211(14) 0.0203(13) 0.0014(11) 0.0050(11) 0.0123(11)
C2 0.0196(14) 0.0165(14) 0.0315(15) -0.0004(12) 0.0025(12) 0.0073(12)
C3 0.0218(14) 0.0219(15) 0.0306(15) 0.0038(12) 0.0027(13) 0.0078(12)
C4 0.0291(15) 0.0243(15) 0.0192(13) 0.0057(11) 0.0031(12) 0.0140(13)
C5 0.0405(18) 0.0383(19) 0.0247(15) 0.0089(14) 0.0073(14) 0.0241(16)
C6 0.059(2) 0.053(2) 0.0202(15) 0.0064(14) 0.0076(15) 0.0380(19)
C7 0.055(2) 0.046(2) 0.0231(16) 0.0076(15) -0.0026(15) 0.0302(18)
C8 0.0346(18) 0.0323(17) 0.0351(17) 0.0044(14) -0.0009(14) 0.0204(15)
C9 0.0285(16) 0.0224(15) 0.0253(15) 0.0056(12) 0.0029(12) 0.0121(13)
C10 0.0284(16) 0.0308(17) 0.0300(16) -0.0007(13) -0.0019(13) 0.0178(14)
C11 0.071(3) 0.043(2) 0.059(2) 0.0004(19) 0.012(2) 0.038(2)
C12 0.0384(19) 0.044(2) 0.045(2) -0.0026(16) 0.0105(16) 0.0170(17)
C13 0.045(2) 0.072(3) 0.0243(16) 0.0046(17) 0.0079(15) 0.039(2)
C14 0.062(3) 0.070(3) 0.057(2) 0.024(2) 0.020(2) 0.050(2)
C15 0.044(2) 0.052(2) 0.055(2) -0.0023(19) 0.0087(18) 0.0244(19)
C16 0.0274(15) 0.0152(13) 0.0206(13) -0.0042(11) 0.0001(11) 0.0096(12)
C17 0.0305(16) 0.0196(15) 0.0305(16) -0.0084(12) -0.0088(13) 0.0138(13)
C18 0.051(2) 0.0237(16) 0.0356(17) -0.0089(14) -0.0204(16) 0.0201(16)
C19 0.071(3) 0.0220(16) 0.0189(15) -0.0017(13) -0.0071(16) 0.0198(17)
C20 0.050(2) 0.0236(16) 0.0231(16) -0.0036(12) 0.0054(15) 0.0127(15)
C21 0.0294(16) 0.0168(14) 0.0245(14) -0.0049(12) 0.0019(12) 0.0086(12)
C22 0.0278(16) 0.0373(18) 0.0268(15) -0.0031(13) 0.0086(13) 0.0152(15)
C23 0.069(3) 0.063(3) 0.056(2) -0.010(2) -0.010(2) 0.052(2)
C24 0.033(2) 0.060(3) 0.088(3) 0.011(3) 0.015(2) 0.016(2)
C25 0.0242(16) 0.0365(18) 0.0469(19) -0.0091(15) -0.0103(14) 0.0180(15)
C26 0.048(2) 0.057(2) 0.069(3) -0.023(2) -0.016(2) 0.039(2)
C27 0.0254(18) 0.039(2) 0.079(3) -0.0081(19) -0.0075(18) 0.0122(16)
B1 0.024(2) 0.024(2) 0.066(5) 0.000 0.000 0.0118(10)
F1 0.0262(10) 0.0291(10) 0.0759(13) 0.0041(9) -0.0006(9) 0.0152(8)
F2 0.0414(12) 0.0414(12) 0.060(2) 0.000 0.000 0.0207(6)

loop_
_atom_type_symbol
_atom_type_description
_atom_type_scat_dispersion_real
_atom_type_scat_dispersion_imag
_atom_type_scat_source
C C 0.0033 0.0016 'International Tables Vol C Tables 4.2.6.8 and 6.1.1.4'
H H 0.0000 0.0000 'International Tables Vol C Tables 4.2.6.8 and 6.1.1.4'
B B 0.0013 0.0007 'International Tables Vol C Tables 4.2.6.8 and 6.1.1.4'
N N 0.0061 0.0033 'International Tables Vol C Tables 4.2.6.8 and 6.1.1.4'
F F 0.0171 0.0103 'International Tables Vol C Tables 4.2.6.8 and 6.1.1.4'
S S 0.1246 0.1234 'International Tables Vol C Tables 4.2.6.8 and 6.1.1.4'
Cu Cu 0.3201 1.2651 'International Tables Vol C Tables 4.2.6.8 and 6.1.1.4'

loop_
_geom_angle_atom_site_label_1
_geom_angle_atom_site_label_2
_geom_angle_atom_site_label_3
_geom_angle
_geom_angle_site_symmetry_1
_geom_angle_site_symmetry_3
C1 Cu1 S1 169.12(8) . .
Cu1 S1 Cu1 113.02(3) 2_765 .
C1 N1 C2 111.5(2) . .
C1 N1 C16 126.0(2) . .
C2 N1 C16 122.2(2) . .
C1 N2 C3 111.4(2) . .
C1 N2 C4 124.1(2) . .
C3 N2 C4 123.9(2) . .
N1 C1 N2 103.8(2) . .
N1 C1 Cu1 132.54(19) . .
N2 C1 Cu1 123.06(19) . .
C3 C2 N1 106.3(2) . .
C3 C2 H2 126.8 . .
N1 C2 H2 126.8 . .
C2 C3 N2 107.0(2) . .
C2 C3 H3 126.5 . .
N2 C3 H3 126.5 . .
C9 C4 C5 123.1(3) . .
C9 C4 N2 117.7(2) . .
C5 C4 N2 119.2(3) . .
C6 C5 C4 116.9(3) . .
C6 C5 C13 120.8(3) . .
C4 C5 C13 122.3(3) . .
C7 C6 C5 121.3(3) . .
C7 C6 H6 119.3 . .
C5 C6 H6 119.3 . .
C8 C7 C6 120.1(3) . .
C8 C7 H7 119.9 . .
C6 C7 H7 119.9 . .
C7 C8 C9 121.3(3) . .
C7 C8 H8 119.4 . .
C9 C8 H8 119.4 . .
C8 C9 C4 117.3(3) . .
C8 C9 C10 120.4(3) . .
C4 C9 C10 122.3(3) . .
C11 C10 C12 112.1(3) . .
C11 C10 C9 111.9(3) . .
C12 C10 C9 111.3(3) . .
C11 C10 H10 107.1 . .
C12 C10 H10 107.1 . .
C9 C10 H10 107.1 . .
C10 C11 H11A 109.5 . .
C10 C11 H11B 109.5 . .
H11A C11 H11B 109.5 . .
C10 C11 H11C 109.5 . .
H11A C11 H11C 109.5 . .
H11B C11 H11C 109.5 . .
C10 C12 H12A 109.5 . .
C10 C12 H12B 109.5 . .
H12A C12 H12B 109.5 . .
C10 C12 H12C 109.5 . .
H12A C12 H12C 109.5 . .
H12B C12 H12C 109.5 . .
C5 C13 C14 111.3(3) . .
C5 C13 C15 111.1(3) . .
C14 C13 C15 110.7(3) . .
C5 C13 H13 107.9 . .
C14 C13 H13 107.9 . .
C15 C13 H13 107.9 . .
C13 C14 H14A 109.5 . .
C13 C14 H14B 109.5 . .
H14A C14 H14B 109.5 . .
C13 C14 H14C 109.5 . .
H14A C14 H14C 109.5 . .
H14B C14 H14C 109.5 . .
C13 C15 H15A 109.5 . .
C13 C15 H15B 109.5 . .
H15A C15 H15B 109.5 . .
C13 C15 H15C 109.5 . .
H15A C15 H15C 109.5 . .
H15B C15 H15C 109.5 . .
C17 C16 C21 123.0(3) . .
C17 C16 N1 118.6(2) . .
C21 C16 N1 118.2(3) . .
C16 C17 C18 117.5(3) . .
C16 C17 C25 122.5(3) . .
C18 C17 C25 120.0(3) . .
C19 C18 C17 120.0(3) . .
C19 C18 H18 120.0 . .
C17 C18 H18 120.0 . .
C20 C19 C18 120.7(3) . .
C20 C19 H19 119.7 . .
C18 C19 H19 119.7 . .
C19 C20 C21 122.0(3) . .
C19 C20 H20 119.0 . .
C21 C20 H20 119.0 . .
C20 C21 C16 116.8(3) . .
C20 C21 C22 120.6(3) . .
C16 C21 C22 122.6(3) . .
C24 C22 C21 112.5(3) . .
C24 C22 C23 112.4(3) . .
C21 C22 C23 110.0(3) . .
C24 C22 H22 107.2 . .
C21 C22 H22 107.2 . .
C23 C22 H22 107.2 . .
C22 C23 H23A 109.5 . .
C22 C23 H23B 109.5 . .
H23A C23 H23B 109.5 . .
C22 C23 H23C 109.5 . .
H23A C23 H23C 109.5 . .
H23B C23 H23C 109.5 . .
C22 C24 H24A 109.5 . .
C22 C24 H24B 109.5 . .
H24A C24 H24B 109.5 . .
C22 C24 H24C 109.5 . .
H24A C24 H24C 109.5 . .
H24B C24 H24C 109.5 . .
C17 C25 C26 112.1(3) . .
C17 C25 C27 110.2(3) . .
C26 C25 C27 110.3(3) . .
C17 C25 H25 108.0 . .
C26 C25 H25 108.0 . .
C27 C25 H25 108.0 . .
C25 C26 H26A 109.5 . .
C25 C26 H26B 109.5 . .
H26A C26 H26B 109.5 . .
C25 C26 H26C 109.5 . .
H26A C26 H26C 109.5 . .
H26B C26 H26C 109.5 . .
C25 C27 H27A 109.5 . .
C25 C27 H27B 109.5 . .
H27A C27 H27B 109.5 . .
C25 C27 H27C 109.5 . .
H27A C27 H27C 109.5 . .
H27B C27 H27C 109.5 . .
F1 B1 F1 109.1(3) 2_655 3_665
F2 B1 F1 109.9(3) . .

loop_
_geom_bond_atom_site_label_1
_geom_bond_atom_site_label_2
_geom_bond_distance
Cu1 C1 1.903(3)
Cu1 S1 2.1351(5)
N1 C1 1.350(3)
N1 C2 1.394(4)
N1 C16 1.438(3)
N2 C1 1.357(3)
N2 C3 1.384(4)
N2 C4 1.435(4)
C2 C3 1.333(4)
C2 H2 0.9500
C3 H3 0.9500
C4 C9 1.398(4)
C4 C5 1.401(4)
C5 C6 1.393(5)
C5 C13 1.500(5)
C6 C7 1.383(5)
C6 H6 0.9500
C7 C8 1.379(5)
C7 H7 0.9500
C8 C9 1.390(4)
C8 H8 0.9500
C9 C10 1.523(4)
C10 C11 1.510(4)
C10 C12 1.515(4)
C10 H10 1.0000
C11 H11A 0.9800
C11 H11B 0.9800
C11 H11C 0.9800
C12 H12A 0.9800
C12 H12B 0.9800
C12 H12C 0.9800
C13 C14 1.523(5)
C13 C15 1.535(5)
C13 H13 1.0000
C14 H14A 0.9800
C14 H14B 0.9800
C14 H14C 0.9800
C15 H15A 0.9800
C15 H15B 0.9800
C15 H15C 0.9800
C16 C17 1.396(4)
C16 C21 1.397(4)
C17 C18 1.405(4)
C17 C25 1.523(4)
C18 C19 1.388(5)
C18 H18 0.9500
C19 C20 1.363(5)
C19 H19 0.9500
C20 C21 1.392(4)
C20 H20 0.9500
C21 C22 1.518(4)
C22 C24 1.490(5)
C22 C23 1.521(5)
C22 H22 1.0000
C23 H23A 0.9800
C23 H23B 0.9800
C23 H23C 0.9800
C24 H24A 0.9800
C24 H24B 0.9800
C24 H24C 0.9800
C25 C26 1.526(5)
C25 C27 1.536(5)
C25 H25 1.0000
C26 H26A 0.9800
C26 H26B 0.9800
C26 H26C 0.9800
C27 H27A 0.9800
C27 H27B 0.9800
C27 H27C 0.9800
B1 F2 1.369(8)
B1 F1 1.397(3)

loop_
_geom_torsion_atom_site_label_1
_geom_torsion_atom_site_label_2
_geom_torsion_atom_site_label_3
_geom_torsion_atom_site_label_4
_geom_torsion
C2 N1 C1 N2 -0.8(3)
C16 N1 C1 N2 -175.0(2)
C2 N1 C1 Cu1 170.1(2)
C16 N1 C1 Cu1 -4.2(4)
C3 N2 C1 N1 0.6(3)
C4 N2 C1 N1 171.7(2)
C3 N2 C1 Cu1 -171.33(18)
C4 N2 C1 Cu1 -0.3(4)
C1 N1 C2 C3 0.7(3)
C16 N1 C2 C3 175.1(2)
N1 C2 C3 N2 -0.2(3)
C1 N2 C3 C2 -0.2(3)
C4 N2 C3 C2 -171.3(2)
C1 N2 C4 C9 -86.7(3)
C3 N2 C4 C9 83.3(3)
C1 N2 C4 C5 94.1(3)
C3 N2 C4 C5 -95.9(3)
C9 C4 C5 C6 0.7(5)
N2 C4 C5 C6 179.9(3)
C9 C4 C5 C13 179.1(3)
N2 C4 C5 C13 -1.8(5)
C4 C5 C6 C7 0.3(5)
C13 C5 C6 C7 -178.1(3)
C5 C6 C7 C8 -1.5(5)
C6 C7 C8 C9 1.7(5)
C7 C8 C9 C4 -0.7(5)
C7 C8 C9 C10 -178.9(3)
C5 C4 C9 C8 -0.6(4)
N2 C4 C9 C8 -179.7(3)
C5 C4 C9 C10 177.6(3)
N2 C4 C9 C10 -1.5(4)
C8 C9 C10 C11 60.2(4)
C4 C9 C10 C11 -117.9(3)
C8 C9 C10 C12 -66.0(4)
C4 C9 C10 C12 115.8(3)
C6 C5 C13 C14 60.5(4)
C4 C5 C13 C14 -117.8(3)
C6 C5 C13 C15 -63.3(4)
C4 C5 C13 C15 118.4(3)
C1 N1 C16 C17 -114.0(3)
C2 N1 C16 C17 72.4(3)
C1 N1 C16 C21 69.9(3)
C2 N1 C16 C21 -103.7(3)
C21 C16 C17 C18 -1.7(4)
N1 C16 C17 C18 -177.5(2)
C21 C16 C17 C25 177.5(3)
N1 C16 C17 C25 1.6(4)
C16 C17 C18 C19 1.1(4)
C25 C17 C18 C19 -178.1(3)
C17 C18 C19 C20 0.0(4)
C18 C19 C20 C21 -0.7(5)
C19 C20 C21 C16 0.2(4)
C19 C20 C21 C22 178.2(3)
C17 C16 C21 C20 1.0(4)
N1 C16 C21 C20 176.9(2)
C17 C16 C21 C22 -176.9(3)
N1 C16 C21 C22 -1.0(4)
C20 C21 C22 C24 40.1(4)
C16 C21 C22 C24 -142.0(3)
C20 C21 C22 C23 -86.0(4)
C16 C21 C22 C23 91.9(3)
C16 C17 C25 C26 131.7(3)
C18 C17 C25 C26 -49.1(4)
C16 C17 C25 C27 -105.0(3)
C18 C17 C25 C27 74.1(4)
